data_4081374
loop_
_publ_author_name
'Jiang, Yi'
'Wang, Yong-Tao'
'Ma, Zheng-Gen'
'Li, Zhi-Hong'
'Wei, Qiao-Hua'
'Chen, Guo-Nan'

_publ_section_title
;
 New Luminescent Ag2Au2Heteronuclear Alkynyl--Phosphine Complexes and
 Recognition of Homocysteine and Cysteine
;
_journal_issue 17
_journal_name_full Organometallics
_journal_page_first 4919
_journal_paper_doi 10.1021/om400646p
_journal_volume 32
_journal_year 2013
_chemical_formula_sum 'C113 H99 Ag2 Au2 Cl2 N3 O12 P6'
_chemical_formula_weight 2557.35
_chemical_name_systematic
; 
 ? 
;
_space_group_IT_number 15
_symmetry_cell_setting monoclinic
_symmetry_space_group_name_Hall '-I 2ya'
_symmetry_space_group_name_H-M 'I 1 2/a 1'
_atom_sites_solution_hydrogens geom
_atom_sites_solution_primary direct
_atom_sites_solution_secondary difmap
_audit_creation_method SHELXL-97
_cell_angle_alpha 90.00
_cell_angle_beta 100.79(3)
_cell_angle_gamma 90.00
_cell_formula_units_Z 4
_cell_length_a 26.039(5)
_cell_length_b 15.445(3)
_cell_length_c 26.790(5)
_cell_measurement_reflns_used 8926
_cell_measurement_temperature 193(2)
_cell_measurement_theta_max 25
_cell_measurement_theta_min 2.08
_cell_volume 10584(4)
_computing_cell_refinement HKL2000
_computing_data_collection 'Mar CCD'
_computing_data_reduction HKL2000
_computing_molecular_graphics 'Bruker SHELXTL'
_computing_publication_material 'Bruker SHELXTL'
_computing_structure_refinement 'SHELXL-97 (Sheldrick, 1997)'
_computing_structure_solution 'SHELXS-97 (Sheldrick, 1990)'
_diffrn_ambient_temperature 193(2)
_diffrn_measured_fraction_theta_full 0.959
_diffrn_measured_fraction_theta_max 0.959
_diffrn_measurement_device_type 'Mar CCD 165 nm'
_diffrn_measurement_method oscillation
_diffrn_radiation_monochromator graphite
_diffrn_radiation_source 'fine-focus sealed tube'
_diffrn_radiation_type synchrotron
_diffrn_radiation_wavelength 0.71073
_diffrn_reflns_av_R_equivalents 0.0163
_diffrn_reflns_av_sigmaI/netI 0.0240
_diffrn_reflns_limit_h_max 30
_diffrn_reflns_limit_h_min -30
_diffrn_reflns_limit_k_max 18
_diffrn_reflns_limit_k_min 0
_diffrn_reflns_limit_l_max 31
_diffrn_reflns_limit_l_min -31
_diffrn_reflns_number 17016
_diffrn_reflns_theta_full 25.00
_diffrn_reflns_theta_max 25.00
_diffrn_reflns_theta_min 2.08
_diffrn_standards_decay_% none
_diffrn_standards_interval_count none
_diffrn_standards_interval_time none
_diffrn_standards_number none
_exptl_absorpt_coefficient_mu 3.331
_exptl_absorpt_correction_type sphere
_exptl_absorpt_process_details 'spherical harmonics expansion of the absorption surface (Katayama, et al. 1986)'
_exptl_crystal_colour yellow
_exptl_crystal_density_diffrn 1.605
_exptl_crystal_density_method 'not measured'
_exptl_crystal_description prism
_exptl_crystal_F_000 5080
_exptl_crystal_size_max 0.23
_exptl_crystal_size_mid 0.21
_exptl_crystal_size_min 0.18
_refine_diff_density_max 0.891
_refine_diff_density_min -1.069
_refine_diff_density_rms 0.081
_refine_ls_extinction_method none
_refine_ls_goodness_of_fit_ref 1.066
_refine_ls_hydrogen_treatment constr
_refine_ls_matrix_type full
_refine_ls_number_parameters 633
_refine_ls_number_reflns 8926
_refine_ls_number_restraints 0
_refine_ls_restrained_S_all 1.066
_refine_ls_R_factor_all 0.0235
_refine_ls_R_factor_gt 0.0218
_refine_ls_shift/su_max 0.004
_refine_ls_shift/su_mean 0.000
_refine_ls_structure_factor_coef Fsqd
_refine_ls_weighting_details 'calc w=1/[\s^2^(Fo^2^)+(0.0312P)^2^+21.2817P] where P=(Fo^2^+2Fc^2^)/3'
_refine_ls_weighting_scheme calc
_refine_ls_wR_factor_gt 0.0575
_refine_ls_wR_factor_ref 0.0581
_reflns_number_gt 8370
_reflns_number_total 8926
_reflns_threshold_expression >2sigma(I)
_cod_data_source_file om400646p_si_002.cif
_cod_data_source_block Compoumd_4
_cod_depositor_comments
;
The following automatic conversions were performed:

'_symmetry_cell_setting' value 'Monoclinic' changed to 'monoclinic'
according to /home/saulius/struct/CIF-dictionaries/cif_core.dic
dictionary named 'cif_core.dic' version 2.4.2 from 2011-04-26.

Automatic conversion script
Id: cif_fix_values 1891 2012-01-12 08:04:46Z andrius 
;
_cod_original_sg_symbol_H-M I2/a
_cod_database_code 4081374

loop_
_symmetry_equiv_pos_as_xyz
'x, y, z'
'-x+1/2, y, -z'
'x+1/2, y+1/2, z+1/2'
'-x+1, y+1/2, -z+1/2'
'-x, -y, -z'
'x-1/2, -y, z'
'-x+1/2, -y+1/2, -z+1/2'
'x, -y+1/2, z+1/2'

loop_
_atom_site_label
_atom_site_type_symbol
_atom_site_fract_x
_atom_site_fract_y
_atom_site_fract_z
_atom_site_U_iso_or_equiv
_atom_site_adp_type
_atom_site_occupancy
_atom_site_symmetry_multiplicity
_atom_site_calc_flag
_atom_site_refinement_flags
Au1 Au 1.7500 0.559522(10) 0.0000 0.01460(5) Uani 1 2 d S
Au2 Au 1.7500 0.754964(10) 0.0000 0.01570(5) Uani 1 2 d S
Ag1 Ag 1.713439(8) 0.421068(13) 0.062699(8) 0.01431(6) Uani 1 1 d .
Cl1 Cl 1.47058(3) 0.45405(5) 0.27597(3) 0.02159(16) Uani 1 1 d .
P1 P 1.66043(3) 0.76706(5) -0.00749(3) 0.01470(15) Uani 1 1 d .
P2 P 1.74309(3) 0.28146(5) 0.09706(3) 0.01308(15) Uani 1 1 d .
P3 P 1.62063(3) 0.44290(5) 0.02967(3) 0.01513(15) Uani 1 1 d .
O1 O 1.74604(9) 0.49936(15) 0.35665(8) 0.0286(5) Uani 1 1 d .
O01 O 1.60863(10) 0.78857(15) -0.18385(9) 0.0336(6) Uani 1 1 d .
O11 O 1.45062(11) 0.5131(2) 0.23597(11) 0.0552(9) Uani 1 1 d .
O12 O 1.46270(9) 0.49030(16) 0.32324(9) 0.0321(6) Uani 1 1 d .
O13 O 1.44218(13) 0.3749(2) 0.26726(14) 0.0624(10) Uani 1 1 d .
O14 O 1.52503(9) 0.43963(16) 0.27667(9) 0.0300(5) Uani 1 1 d .
N1 N 1.62827(9) 0.60418(16) -0.00120(9) 0.0149(5) Uani 1 1 d .
N2 N 1.7500 0.2567(2) 0.0000 0.0135(7) Uani 1 2 d S
C1 C 1.76286(11) 0.55389(18) 0.07551(12) 0.0180(6) Uani 1 1 d .
C01 C 1.70147(17) 0.7833(3) -0.1715(2) 0.0558(13) Uani 1 1 d .
H01A H 1.7319 0.8085 -0.1827 0.084 Uiso 1 1 calc R
H01B H 1.7004 0.7208 -0.1780 0.084 Uiso 1 1 calc R
H01C H 1.7040 0.7937 -0.1350 0.084 Uiso 1 1 calc R
C2 C 1.76668(11) 0.54369(19) 0.12094(12) 0.0175(6) Uani 1 1 d .
C02 C 1.65239(19) 0.8245(3) -0.20019(17) 0.0496(11) Uani 1 1 d .
H02A H 1.6535 0.8877 -0.1942 0.060 Uiso 1 1 calc R
H02B H 1.6497 0.8143 -0.2371 0.060 Uiso 1 1 calc R
C3 C 1.77090(11) 0.53443(19) 0.17511(11) 0.0175(6) Uani 1 1 d .
C4 C 1.72650(12) 0.5123(2) 0.19512(12) 0.0225(7) Uani 1 1 d .
H4A H 1.6941 0.5022 0.1729 0.027 Uiso 1 1 calc R
C04 C 1.56003(18) 0.8214(3) -0.21077(15) 0.0453(11) Uani 1 1 d .
H04A H 1.5570 0.8105 -0.2476 0.054 Uiso 1 1 calc R
H04B H 1.5582 0.8847 -0.2055 0.054 Uiso 1 1 calc R
C5 C 1.72974(12) 0.5050(2) 0.24689(12) 0.0211(6) Uani 1 1 d .
H5A H 1.6996 0.4902 0.2603 0.025 Uiso 1 1 calc R
C05 C 1.51634(16) 0.7770(3) -0.19151(16) 0.0482(11) Uani 1 1 d .
H05A H 1.4827 0.7989 -0.2098 0.072 Uiso 1 1 calc R
H05B H 1.5194 0.7885 -0.1551 0.072 Uiso 1 1 calc R
H05C H 1.5184 0.7144 -0.1970 0.072 Uiso 1 1 calc R
C6 C 1.77738(12) 0.51943(19) 0.27951(11) 0.0185(6) Uani 1 1 d .
C7 C 1.82168(12) 0.5397(2) 0.25975(12) 0.0220(7) Uani 1 1 d .
H7A H 1.8542 0.5483 0.2820 0.026 Uiso 1 1 calc R
C8 C 1.81856(12) 0.5474(2) 0.20774(12) 0.0202(6) Uani 1 1 d .
H8A H 1.8488 0.5615 0.1944 0.024 Uiso 1 1 calc R
C9 C 1.78189(13) 0.5140(2) 0.33496(12) 0.0238(7) Uani 1 1 d .
H9A H 1.8155 0.5227 0.3553 0.029 Uiso 1 1 calc R
C11 C 1.62554(11) 0.66960(18) -0.03447(11) 0.0155(6) Uani 1 1 d .
C12 C 1.60324(12) 0.66180(19) -0.08569(12) 0.0195(6) Uani 1 1 d .
H12A H 1.6037 0.7087 -0.1085 0.023 Uiso 1 1 calc R
C13 C 1.58025(12) 0.5834(2) -0.10235(12) 0.0215(7) Uani 1 1 d .
H13A H 1.5640 0.5760 -0.1369 0.026 Uiso 1 1 calc R
C14 C 1.58133(11) 0.51569(19) -0.06788(11) 0.0188(6) Uani 1 1 d .
H14A H 1.5653 0.4618 -0.0783 0.023 Uiso 1 1 calc R
C15 C 1.60623(11) 0.52836(19) -0.01813(11) 0.0164(6) Uani 1 1 d .
C21 C 1.74577(11) 0.21186(19) 0.04235(11) 0.0150(6) Uani 1 1 d .
C22 C 1.74578(12) 0.1216(2) 0.04366(11) 0.0205(6) Uani 1 1 d .
H22A H 1.7430 0.0915 0.0740 0.025 Uiso 1 1 calc R
C23 C 1.7500 0.0769(3) 0.0000 0.0246(10) Uani 1 2 d S
H23A H 1.7500 0.0154 0.0000 0.030 Uiso 1 2 calc SR
C101 C 1.64500(11) 0.77961(19) 0.05533(11) 0.0178(6) Uani 1 1 d .
C102 C 1.66725(13) 0.7209(2) 0.09290(12) 0.0248(7) Uani 1 1 d .
H10A H 1.6905 0.6774 0.0854 0.030 Uiso 1 1 calc R
C103 C 1.65533(15) 0.7262(2) 0.14130(13) 0.0321(8) Uani 1 1 d .
H10B H 1.6699 0.6856 0.1667 0.038 Uiso 1 1 calc R
C104 C 1.62232(14) 0.7902(2) 0.15251(13) 0.0316(8) Uani 1 1 d .
H10C H 1.6139 0.7930 0.1855 0.038 Uiso 1 1 calc R
C105 C 1.60163(13) 0.8499(2) 0.11629(14) 0.0307(8) Uani 1 1 d .
H10D H 1.5794 0.8943 0.1245 0.037 Uiso 1 1 calc R
C106 C 1.61304(12) 0.8458(2) 0.06770(13) 0.0240(7) Uani 1 1 d .
H10E H 1.5991 0.8879 0.0430 0.029 Uiso 1 1 calc R
C111 C 1.63072(12) 0.85522(19) -0.04646(12) 0.0177(6) Uani 1 1 d .
C112 C 1.57606(12) 0.8646(2) -0.05751(12) 0.0224(7) Uani 1 1 d .
H11A H 1.5546 0.8242 -0.0443 0.027 Uiso 1 1 calc R
C113 C 1.55347(13) 0.9323(2) -0.08735(13) 0.0244(7) Uani 1 1 d .
H11B H 1.5165 0.9384 -0.0945 0.029 Uiso 1 1 calc R
C114 C 1.58448(12) 0.9914(2) -0.10695(12) 0.0234(7) Uani 1 1 d .
H11C H 1.5689 1.0381 -0.1274 0.028 Uiso 1 1 calc R
C115 C 1.63838(13) 0.9822(2) -0.09662(13) 0.0258(7) Uani 1 1 d .
H11D H 1.6597 1.0226 -0.1101 0.031 Uiso 1 1 calc R
C116 C 1.66129(12) 0.9144(2) -0.06687(12) 0.0214(7) Uani 1 1 d .
H11E H 1.6982 0.9083 -0.0603 0.026 Uiso 1 1 calc R
C201 C 1.69807(11) 0.22668(19) 0.13111(11) 0.0159(6) Uani 1 1 d .
C202 C 1.70488(12) 0.2348(2) 0.18385(12) 0.0223(7) Uani 1 1 d .
H20A H 1.7344 0.2647 0.2021 0.027 Uiso 1 1 calc R
C203 C 1.66839(13) 0.1991(2) 0.20967(13) 0.0274(7) Uani 1 1 d .
H20B H 1.6733 0.2048 0.2456 0.033 Uiso 1 1 calc R
C204 C 1.62525(13) 0.1555(2) 0.18399(14) 0.0288(8) Uani 1 1 d .
H20C H 1.6009 0.1304 0.2020 0.035 Uiso 1 1 calc R
C205 C 1.61784(13) 0.1486(2) 0.13182(14) 0.0299(8) Uani 1 1 d .
H20D H 1.5879 0.1193 0.1139 0.036 Uiso 1 1 calc R
C206 C 1.65389(12) 0.1844(2) 0.10523(13) 0.0245(7) Uani 1 1 d .
H20E H 1.6482 0.1798 0.0693 0.029 Uiso 1 1 calc R
C211 C 1.80754(11) 0.26769(19) 0.13632(11) 0.0152(6) Uani 1 1 d .
C212 C 1.84239(12) 0.33717(19) 0.14165(12) 0.0196(6) Uani 1 1 d .
H21A H 1.8314 0.3917 0.1270 0.023 Uiso 1 1 calc R
C213 C 1.89339(13) 0.3264(2) 0.16846(13) 0.0261(7) Uani 1 1 d .
H21B H 1.9170 0.3738 0.1724 0.031 Uiso 1 1 calc R
C214 C 1.90948(13) 0.2467(2) 0.18924(13) 0.0265(7) Uani 1 1 d .
H21C H 1.9445 0.2393 0.2066 0.032 Uiso 1 1 calc R
C215 C 1.87485(12) 0.1775(2) 0.18485(12) 0.0232(7) Uani 1 1 d .
H21D H 1.8861 0.1232 0.1997 0.028 Uiso 1 1 calc R
C216 C 1.82404(12) 0.1876(2) 0.15890(11) 0.0182(6) Uani 1 1 d .
H21E H 1.8002 0.1404 0.1563 0.022 Uiso 1 1 calc R
C301 C 1.58836(11) 0.4724(2) 0.08200(11) 0.0193(6) Uani 1 1 d .
C302 C 1.56777(13) 0.5538(2) 0.08735(13) 0.0264(7) Uani 1 1 d .
H30A H 1.5673 0.5959 0.0615 0.032 Uiso 1 1 calc R
C303 C 1.54765(15) 0.5740(2) 0.13064(15) 0.0352(9) Uani 1 1 d .
H30B H 1.5335 0.6299 0.1341 0.042 Uiso 1 1 calc R
C304 C 1.54814(14) 0.5134(3) 0.16827(13) 0.0341(9) Uani 1 1 d .
H30C H 1.5344 0.5275 0.1977 0.041 Uiso 1 1 calc R
C305 C 1.56851(14) 0.4322(3) 0.16338(14) 0.0343(9) Uani 1 1 d .
H30D H 1.5685 0.3903 0.1893 0.041 Uiso 1 1 calc R
C306 C 1.58911(14) 0.4112(2) 0.12069(13) 0.0288(8) Uani 1 1 d .
H30E H 1.6037 0.3554 0.1177 0.035 Uiso 1 1 calc R
C312 C 1.53289(13) 0.3347(2) -0.00108(13) 0.0248(7) Uani 1 1 d .
H31A H 1.5138 0.3729 0.0164 0.030 Uiso 1 1 calc R
C313 C 1.50834(13) 0.2643(2) -0.02744(14) 0.0308(8) Uani 1 1 d .
H31B H 1.4721 0.2549 -0.0284 0.037 Uiso 1 1 calc R
C314 C 1.53609(14) 0.2072(2) -0.05255(14) 0.0323(8) Uani 1 1 d .
H31C H 1.5190 0.1588 -0.0702 0.039 Uiso 1 1 calc R
C315 C 1.58886(13) 0.2215(2) -0.05159(13) 0.0278(7) Uani 1 1 d .
H31D H 1.6081 0.1828 -0.0687 0.033 Uiso 1 1 calc R
C316 C 1.58606(12) 0.34926(18) -0.00041(12) 0.0173(6) Uani 1 1 d .
C317 C 1.61347(12) 0.2921(2) -0.02568(12) 0.0218(7) Uani 1 1 d .
H31E H 1.6496 0.3015 -0.0252 0.026 Uiso 1 1 calc R

loop_
_atom_site_aniso_label
_atom_site_aniso_U_11
_atom_site_aniso_U_22
_atom_site_aniso_U_33
_atom_site_aniso_U_23
_atom_site_aniso_U_13
_atom_site_aniso_U_12
Au1 0.01508(8) 0.01627(8) 0.01272(9) 0.000 0.00330(6) 0.000
Au2 0.01293(8) 0.01818(9) 0.01645(9) 0.000 0.00390(6) 0.000
Ag1 0.01487(11) 0.01524(11) 0.01218(12) 0.00244(8) 0.00091(9) 0.00181(8)
Cl1 0.0173(3) 0.0272(4) 0.0210(4) 0.0007(3) 0.0053(3) 0.0000(3)
P1 0.0121(3) 0.0164(4) 0.0160(4) 0.0004(3) 0.0036(3) -0.0005(3)
P2 0.0140(3) 0.0149(4) 0.0101(4) 0.0006(3) 0.0015(3) 0.0004(3)
P3 0.0129(3) 0.0172(4) 0.0150(4) 0.0028(3) 0.0021(3) -0.0008(3)
O1 0.0354(13) 0.0314(13) 0.0206(12) 0.0071(10) 0.0096(11) -0.0018(10)
O01 0.0425(14) 0.0275(13) 0.0299(14) 0.0055(10) 0.0044(11) 0.0015(11)
O11 0.0347(15) 0.094(3) 0.0379(17) 0.0343(16) 0.0077(13) 0.0294(15)
O12 0.0303(12) 0.0405(14) 0.0286(14) -0.0077(11) 0.0136(11) -0.0019(11)
O13 0.063(2) 0.0420(17) 0.096(3) -0.0312(17) 0.0490(19) -0.0302(15)
O14 0.0171(11) 0.0463(15) 0.0268(13) 0.0063(10) 0.0051(10) 0.0105(10)
N1 0.0105(11) 0.0184(12) 0.0164(13) 0.0006(10) 0.0040(10) -0.0019(9)
N2 0.0117(16) 0.0166(17) 0.0121(18) 0.000 0.0016(14) 0.000
C1 0.0133(14) 0.0151(15) 0.0254(19) -0.0025(12) 0.0028(13) -0.0025(11)
C01 0.046(2) 0.033(2) 0.095(4) -0.016(2) 0.031(3) -0.0057(19)
C2 0.0155(14) 0.0189(15) 0.0177(17) -0.0013(12) 0.0017(12) -0.0007(11)
C02 0.074(3) 0.040(2) 0.043(3) -0.0050(19) 0.031(2) -0.012(2)
C3 0.0205(15) 0.0169(14) 0.0151(16) -0.0023(11) 0.0031(12) 0.0008(12)
C4 0.0185(15) 0.0275(17) 0.0203(17) -0.0003(13) 0.0001(13) -0.0016(12)
C04 0.072(3) 0.034(2) 0.025(2) -0.0027(16) -0.006(2) 0.018(2)
C5 0.0198(15) 0.0244(16) 0.0200(17) 0.0012(13) 0.0062(13) -0.0012(12)
C05 0.036(2) 0.062(3) 0.041(3) -0.020(2) -0.0083(18) 0.015(2)
C6 0.0231(15) 0.0187(15) 0.0135(16) 0.0022(11) 0.0033(13) -0.0002(12)
C7 0.0194(15) 0.0278(17) 0.0171(17) -0.0007(13) -0.0010(13) -0.0022(13)
C8 0.0193(15) 0.0233(16) 0.0191(17) 0.0004(12) 0.0066(13) -0.0017(12)
C9 0.0287(17) 0.0246(17) 0.0170(17) 0.0042(13) 0.0016(14) -0.0002(13)
C11 0.0140(13) 0.0176(14) 0.0159(16) 0.0006(11) 0.0054(12) 0.0005(11)
C12 0.0191(15) 0.0220(16) 0.0167(17) 0.0053(12) 0.0017(13) -0.0005(12)
C13 0.0234(16) 0.0264(17) 0.0132(16) 0.0014(12) -0.0008(13) -0.0017(13)
C14 0.0181(14) 0.0174(15) 0.0201(17) 0.0001(12) 0.0019(13) -0.0035(11)
C15 0.0144(14) 0.0190(15) 0.0166(16) 0.0030(11) 0.0052(12) 0.0005(11)
C21 0.0137(13) 0.0216(16) 0.0079(15) -0.0011(11) -0.0026(11) -0.0008(11)
C22 0.0306(16) 0.0177(15) 0.0115(16) 0.0024(12) -0.0003(13) -0.0019(13)
C23 0.039(3) 0.014(2) 0.020(2) 0.000 0.001(2) 0.000
C101 0.0160(14) 0.0197(15) 0.0183(16) -0.0046(12) 0.0046(12) -0.0035(12)
C102 0.0322(17) 0.0224(16) 0.0194(17) -0.0032(13) 0.0038(14) 0.0038(14)
C103 0.049(2) 0.0310(19) 0.0180(18) 0.0007(14) 0.0108(16) -0.0026(16)
C104 0.0388(19) 0.038(2) 0.0214(19) -0.0098(15) 0.0154(16) -0.0104(16)
C105 0.0243(17) 0.035(2) 0.035(2) -0.0188(16) 0.0113(16) -0.0010(14)
C106 0.0197(15) 0.0247(17) 0.0261(19) -0.0034(13) 0.0006(14) -0.0003(12)
C111 0.0202(15) 0.0164(15) 0.0167(16) -0.0010(11) 0.0043(13) -0.0011(11)
C112 0.0190(15) 0.0221(16) 0.0262(18) 0.0027(13) 0.0044(13) -0.0018(12)
C113 0.0193(15) 0.0263(17) 0.0253(19) 0.0020(13) -0.0018(14) 0.0026(13)
C114 0.0275(16) 0.0180(15) 0.0230(18) 0.0026(12) -0.0001(14) 0.0005(13)
C115 0.0283(17) 0.0205(16) 0.0290(19) 0.0069(13) 0.0065(14) -0.0024(13)
C116 0.0192(15) 0.0200(16) 0.0252(18) -0.0021(12) 0.0045(13) -0.0039(12)
C201 0.0165(14) 0.0177(14) 0.0142(15) 0.0016(11) 0.0043(12) 0.0027(11)
C202 0.0212(15) 0.0270(17) 0.0192(17) -0.0044(13) 0.0054(13) -0.0031(13)
C203 0.0308(17) 0.0357(19) 0.0189(17) -0.0003(14) 0.0129(14) -0.0007(15)
C204 0.0269(17) 0.0281(18) 0.036(2) 0.0030(14) 0.0189(16) 0.0009(13)
C205 0.0206(16) 0.0316(19) 0.038(2) -0.0021(15) 0.0075(15) -0.0083(13)
C206 0.0211(15) 0.0310(18) 0.0206(18) 0.0010(14) 0.0018(13) -0.0050(13)
C211 0.0150(14) 0.0203(14) 0.0102(15) -0.0040(11) 0.0019(12) 0.0011(11)
C212 0.0200(15) 0.0210(16) 0.0175(17) -0.0050(12) 0.0029(13) -0.0014(12)
C213 0.0206(16) 0.0340(19) 0.0230(19) -0.0094(14) 0.0017(14) -0.0058(14)
C214 0.0176(15) 0.041(2) 0.0188(18) -0.0078(14) -0.0022(13) 0.0046(13)
C215 0.0245(16) 0.0274(17) 0.0164(17) -0.0029(13) 0.0003(13) 0.0084(13)
C216 0.0201(15) 0.0226(16) 0.0115(15) -0.0026(12) 0.0019(12) 0.0024(12)
C301 0.0165(14) 0.0260(16) 0.0154(16) 0.0005(12) 0.0035(12) -0.0056(12)
C302 0.0268(17) 0.0298(18) 0.0256(19) 0.0014(14) 0.0129(15) -0.0031(13)
C303 0.038(2) 0.0315(19) 0.044(2) -0.0091(16) 0.0265(18) -0.0078(15)
C304 0.0327(19) 0.047(2) 0.027(2) -0.0101(16) 0.0165(16) -0.0169(16)
C305 0.036(2) 0.046(2) 0.0220(19) 0.0062(15) 0.0085(16) -0.0107(16)
C306 0.0326(18) 0.0320(19) 0.0228(19) 0.0048(14) 0.0078(15) -0.0018(14)
C312 0.0209(16) 0.0235(17) 0.032(2) -0.0024(13) 0.0092(14) -0.0037(12)
C313 0.0232(17) 0.0304(18) 0.040(2) -0.0029(15) 0.0094(16) -0.0093(14)
C314 0.0359(19) 0.0240(18) 0.037(2) -0.0066(15) 0.0063(16) -0.0089(15)
C315 0.0295(17) 0.0270(18) 0.0266(19) -0.0076(14) 0.0045(15) -0.0006(14)
C316 0.0174(14) 0.0184(15) 0.0158(16) 0.0043(11) 0.0023(12) -0.0005(11)
C317 0.0180(15) 0.0290(17) 0.0186(17) 0.0023(13) 0.0036(13) 0.0010(13)

loop_
_atom_type_symbol
_atom_type_description
_atom_type_scat_dispersion_real
_atom_type_scat_dispersion_imag
_atom_type_scat_source
C C 0.0033 0.0016 'International Tables Vol C Tables 4.2.6.8 and 6.1.1.4'
H H 0.0000 0.0000 'International Tables Vol C Tables 4.2.6.8 and 6.1.1.4'
N N 0.0061 0.0033 'International Tables Vol C Tables 4.2.6.8 and 6.1.1.4'
O O 0.0106 0.0060 'International Tables Vol C Tables 4.2.6.8 and 6.1.1.4'
P P 0.1023 0.0942 'International Tables Vol C Tables 4.2.6.8 and 6.1.1.4'
Cl Cl 0.1484 0.1585 'International Tables Vol C Tables 4.2.6.8 and 6.1.1.4'
Ag Ag -0.8971 1.1015 'International Tables Vol C Tables 4.2.6.8 and 6.1.1.4'
Au Au -2.0133 8.8022 'International Tables Vol C Tables 4.2.6.8 and 6.1.1.4'

loop_
_geom_angle_atom_site_label_1
_geom_angle_atom_site_label_2
_geom_angle_atom_site_label_3
_geom_angle
_geom_angle_site_symmetry_1
_geom_angle_site_symmetry_3
C1 Au1 C1 174.99(16) 2_855 .
C1 Au1 Ag1 122.04(8) 2_855 .
C1 Au1 Ag1 53.62(8) . .
C1 Au1 Ag1 53.62(8) 2_855 2_855
C1 Au1 Ag1 122.04(8) . 2_855
Ag1 Au1 Ag1 88.41(2) . 2_855
C1 Au1 Au2 92.50(8) 2_855 .
C1 Au1 Au2 92.50(8) . .
Ag1 Au1 Au2 135.793(10) . .
Ag1 Au1 Au2 135.793(10) 2_855 .
P1 Au2 P1 170.72(4) 2_855 .
P1 Au2 Au1 94.638(19) 2_855 .
P1 Au2 Au1 94.638(19) . .
C1 Ag1 P2 125.55(8) . .
C1 Ag1 P3 113.61(7) . .
P2 Ag1 P3 119.14(3) . .
C1 Ag1 C2 26.99(10) . .
P2 Ag1 C2 108.46(7) . .
P3 Ag1 C2 119.02(7) . .
C1 Ag1 Au1 41.62(8) . .
P2 Ag1 Au1 137.90(2) . .
P3 Ag1 Au1 95.49(2) . .
C2 Ag1 Au1 68.61(7) . .
O13 Cl1 O11 108.7(2) . .
O13 Cl1 O14 110.55(18) . .
O11 Cl1 O14 109.23(15) . .
O13 Cl1 O12 108.90(16) . .
O11 Cl1 O12 108.71(18) . .
O14 Cl1 O12 110.74(15) . .
C111 P1 C101 108.16(14) . .
C111 P1 C11 105.35(14) . .
C101 P1 C11 105.90(13) . .
C111 P1 Au2 115.39(10) . .
C101 P1 Au2 108.88(10) . .
C11 P1 Au2 112.65(9) . .
C211 P2 C201 105.46(13) . .
C211 P2 C21 103.02(13) . .
C201 P2 C21 104.64(13) . .
C211 P2 Ag1 121.32(10) . .
C201 P2 Ag1 114.56(9) . .
C21 P2 Ag1 106.07(10) . .
C316 P3 C301 106.23(14) . .
C316 P3 C15 104.19(14) . .
C301 P3 C15 107.14(14) . .
C316 P3 Ag1 115.33(10) . .
C301 P3 Ag1 108.91(10) . .
C15 P3 Ag1 114.44(9) . .
C02 O01 C04 113.3(3) . .
C11 N1 C15 117.8(3) . .
C21 N2 C21 118.4(3) . 2_855
C2 C1 Au1 173.1(3) . .
C2 C1 Ag1 88.5(2) . .
Au1 C1 Ag1 84.76(11) . .
C02 C01 H01A 109.5 . .
C02 C01 H01B 109.5 . .
H01A C01 H01B 109.5 . .
C02 C01 H01C 109.5 . .
H01A C01 H01C 109.5 . .
H01B C01 H01C 109.5 . .
C1 C2 C3 178.2(3) . .
C1 C2 Ag1 64.51(18) . .
C3 C2 Ag1 116.82(19) . .
O01 C02 C01 109.5(3) . .
O01 C02 H02A 109.8 . .
C01 C02 H02A 109.8 . .
O01 C02 H02B 109.8 . .
C01 C02 H02B 109.8 . .
H02A C02 H02B 108.2 . .
C8 C3 C4 119.7(3) . .
C8 C3 C2 120.6(3) . .
C4 C3 C2 119.7(3) . .
C5 C4 C3 120.3(3) . .
C5 C4 H4A 119.9 . .
C3 C4 H4A 119.9 . .
O01 C04 C05 108.7(3) . .
O01 C04 H04A 109.9 . .
C05 C04 H04A 109.9 . .
O01 C04 H04B 109.9 . .
C05 C04 H04B 109.9 . .
H04A C04 H04B 108.3 . .
C4 C5 C6 119.8(3) . .
C4 C5 H5A 120.1 . .
C6 C5 H5A 120.1 . .
C04 C05 H05A 109.5 . .
C04 C05 H05B 109.5 . .
H05A C05 H05B 109.5 . .
C04 C05 H05C 109.5 . .
H05A C05 H05C 109.5 . .
H05B C05 H05C 109.5 . .
C7 C6 C5 120.0(3) . .
C7 C6 C9 118.8(3) . .
C5 C6 C9 121.2(3) . .
C8 C7 C6 120.3(3) . .
C8 C7 H7A 119.8 . .
C6 C7 H7A 119.8 . .
C7 C8 C3 119.8(3) . .
C7 C8 H8A 120.1 . .
C3 C8 H8A 120.1 . .
O1 C9 C6 125.0(3) . .
O1 C9 H9A 117.5 . .
C6 C9 H9A 117.5 . .
N1 C11 C12 123.4(3) . .
N1 C11 P1 113.3(2) . .
C12 C11 P1 123.0(2) . .
C13 C12 C11 117.9(3) . .
C13 C12 H12A 121.0 . .
C11 C12 H12A 121.0 . .
C12 C13 C14 119.2(3) . .
C12 C13 H13A 120.4 . .
C14 C13 H13A 120.4 . .
C15 C14 C13 118.7(3) . .
C15 C14 H14A 120.6 . .
C13 C14 H14A 120.6 . .
N1 C15 C14 122.8(3) . .
N1 C15 P3 112.0(2) . .
C14 C15 P3 124.8(2) . .
N2 C21 C22 122.2(3) . .
N2 C21 P2 113.2(2) . .
C22 C21 P2 124.5(2) . .
C23 C22 C21 118.6(3) . .
C23 C22 H22A 120.7 . .
C21 C22 H22A 120.7 . .
C22 C23 C22 120.0(4) 2_855 .
C22 C23 H23A 120.0 2_855 .
C22 C23 H23A 120.0 . .
C106 C101 C102 119.3(3) . .
C106 C101 P1 123.0(2) . .
C102 C101 P1 117.7(2) . .
C103 C102 C101 119.9(3) . .
C103 C102 H10A 120.1 . .
C101 C102 H10A 120.1 . .
C104 C103 C102 120.1(3) . .
C104 C103 H10B 119.9 . .
C102 C103 H10B 119.9 . .
C105 C104 C103 120.4(3) . .
C105 C104 H10C 119.8 . .
C103 C104 H10C 119.8 . .
C104 C105 C106 120.4(3) . .
C104 C105 H10D 119.8 . .
C106 C105 H10D 119.8 . .
C105 C106 C101 119.8(3) . .
C105 C106 H10E 120.1 . .
C101 C106 H10E 120.1 . .
C116 C111 C112 118.7(3) . .
C116 C111 P1 120.7(2) . .
C112 C111 P1 120.6(2) . .
C113 C112 C111 120.4(3) . .
C113 C112 H11A 119.8 . .
C111 C112 H11A 119.8 . .
C112 C113 C114 120.2(3) . .
C112 C113 H11B 119.9 . .
C114 C113 H11B 119.9 . .
C113 C114 C115 119.8(3) . .
C113 C114 H11C 120.1 . .
C115 C114 H11C 120.1 . .
C116 C115 C114 120.3(3) . .
C116 C115 H11D 119.8 . .
C114 C115 H11D 119.8 . .
C115 C116 C111 120.5(3) . .
C115 C116 H11E 119.7 . .
C111 C116 H11E 119.7 . .
C206 C201 C202 118.9(3) . .
C206 C201 P2 121.2(2) . .
C202 C201 P2 119.5(2) . .
C203 C202 C201 119.9(3) . .
C203 C202 H20A 120.0 . .
C201 C202 H20A 120.0 . .
C204 C203 C202 121.0(3) . .
C204 C203 H20B 119.5 . .
C202 C203 H20B 119.5 . .
C203 C204 C205 119.3(3) . .
C203 C204 H20C 120.3 . .
C205 C204 H20C 120.3 . .
C204 C205 C206 120.5(3) . .
C204 C205 H20D 119.7 . .
C206 C205 H20D 119.7 . .
C201 C206 C205 120.3(3) . .
C201 C206 H20E 119.8 . .
C205 C206 H20E 119.8 . .
C212 C211 C216 119.4(3) . .
C212 C211 P2 118.8(2) . .
C216 C211 P2 121.7(2) . .
C211 C212 C213 119.9(3) . .
C211 C212 H21A 120.0 . .
C213 C212 H21A 120.0 . .
C214 C213 C212 120.0(3) . .
C214 C213 H21B 120.0 . .
C212 C213 H21B 120.0 . .
C213 C214 C215 120.5(3) . .
C213 C214 H21C 119.7 . .
C215 C214 H21C 119.7 . .
C216 C215 C214 120.0(3) . .
C216 C215 H21D 120.0 . .
C214 C215 H21D 120.0 . .
C215 C216 C211 120.1(3) . .
C215 C216 H21E 120.0 . .
C211 C216 H21E 120.0 . .
C302 C301 C306 119.2(3) . .
C302 C301 P3 123.4(2) . .
C306 C301 P3 117.1(2) . .
C301 C302 C303 120.1(3) . .
C301 C302 H30A 119.9 . .
C303 C302 H30A 119.9 . .
C304 C303 C302 120.3(3) . .
C304 C303 H30B 119.8 . .
C302 C303 H30B 119.8 . .
C303 C304 C305 120.1(3) . .
C303 C304 H30C 120.0 . .
C305 C304 H30C 120.0 . .
C304 C305 C306 120.4(3) . .
C304 C305 H30D 119.8 . .
C306 C305 H30D 119.8 . .
C305 C306 C301 119.8(3) . .
C305 C306 H30E 120.1 . .
C301 C306 H30E 120.1 . .
C313 C312 C316 119.5(3) . .
C313 C312 H31A 120.2 . .
C316 C312 H31A 120.2 . .
C312 C313 C314 120.8(3) . .
C312 C313 H31B 119.6 . .
C314 C313 H31B 119.6 . .
C315 C314 C313 119.6(3) . .
C315 C314 H31C 120.2 . .
C313 C314 H31C 120.2 . .
C317 C315 C314 119.9(3) . .
C317 C315 H31D 120.1 . .
C314 C315 H31D 120.1 . .
C317 C316 C312 119.3(3) . .
C317 C316 P3 117.8(2) . .
C312 C316 P3 122.8(2) . .
C315 C317 C316 120.9(3) . .
C315 C317 H31E 119.5 . .
C316 C317 H31E 119.5 . .

loop_
_geom_bond_atom_site_label_1
_geom_bond_atom_site_label_2
_geom_bond_distance
_geom_bond_site_symmetry_2
Au1 C1 1.990(3) 2_855
Au1 C1 1.990(3) .
Au1 Ag1 2.9832(5) .
Au1 Ag1 2.9832(5) 2_855
Au1 Au2 3.0186(7) .
Au2 P1 2.3107(8) 2_855
Au2 P1 2.3107(9) .
Ag1 C1 2.412(3) .
Ag1 P2 2.4138(9) .
Ag1 P3 2.4364(10) .
Ag1 C2 2.671(3) .
Cl1 O13 1.425(3) .
Cl1 O11 1.429(3) .
Cl1 O14 1.432(2) .
Cl1 O12 1.434(2) .
P1 C111 1.800(3) .
P1 C101 1.812(3) .
P1 C11 1.835(3) .
P2 C211 1.819(3) .
P2 C201 1.823(3) .
P2 C21 1.829(3) .
P3 C316 1.811(3) .
P3 C301 1.822(3) .
P3 C15 1.828(3) .
O1 C9 1.210(4) .
O01 C02 1.409(5) .
O01 C04 1.427(5) .
N1 C11 1.340(4) .
N1 C15 1.345(4) .
N2 C21 1.351(3) .
N2 C21 1.351(3) 2_855
C1 C2 1.213(4) .
C01 C02 1.504(7) .
C01 H01A 0.9800 .
C01 H01B 0.9800 .
C01 H01C 0.9800 .
C2 C3 1.442(4) .
C02 H02A 0.9900 .
C02 H02B 0.9900 .
C3 C8 1.392(4) .
C3 C4 1.405(4) .
C4 C5 1.378(4) .
C4 H4A 0.9500 .
C04 C05 1.500(6) .
C04 H04A 0.9900 .
C04 H04B 0.9900 .
C5 C6 1.395(4) .
C5 H5A 0.9500 .
C05 H05A 0.9800 .
C05 H05B 0.9800 .
C05 H05C 0.9800 .
C6 C7 1.392(4) .
C6 C9 1.471(4) .
C7 C8 1.385(4) .
C7 H7A 0.9500 .
C8 H8A 0.9500 .
C9 H9A 0.9500 .
C11 C12 1.391(5) .
C12 C13 1.387(4) .
C12 H12A 0.9500 .
C13 C14 1.392(4) .
C13 H13A 0.9500 .
C14 C15 1.383(4) .
C14 H14A 0.9500 .
C21 C22 1.395(4) .
C22 C23 1.380(4) .
C22 H22A 0.9500 .
C23 C22 1.380(4) 2_855
C23 H23A 0.9500 .
C101 C106 1.396(4) .
C101 C102 1.398(5) .
C102 C103 1.391(5) .
C102 H10A 0.9500 .
C103 C104 1.380(5) .
C103 H10B 0.9500 .
C104 C105 1.373(5) .
C104 H10C 0.9500 .
C105 C106 1.390(5) .
C105 H10D 0.9500 .
C106 H10E 0.9500 .
C111 C116 1.390(4) .
C111 C112 1.406(4) .
C112 C113 1.379(4) .
C112 H11A 0.9500 .
C113 C114 1.386(4) .
C113 H11B 0.9500 .
C114 C115 1.386(5) .
C114 H11C 0.9500 .
C115 C116 1.381(5) .
C115 H11D 0.9500 .
C116 H11E 0.9500 .
C201 C206 1.390(4) .
C201 C202 1.396(4) .
C202 C203 1.390(4) .
C202 H20A 0.9500 .
C203 C204 1.378(5) .
C203 H20B 0.9500 .
C204 C205 1.379(5) .
C204 H20C 0.9500 .
C205 C206 1.394(5) .
C205 H20D 0.9500 .
C206 H20E 0.9500 .
C211 C212 1.395(4) .
C211 C216 1.409(4) .
C212 C213 1.396(5) .
C212 H21A 0.9500 .
C213 C214 1.383(5) .
C213 H21B 0.9500 .
C214 C215 1.390(5) .
C214 H21C 0.9500 .
C215 C216 1.383(4) .
C215 H21D 0.9500 .
C216 H21E 0.9500 .
C301 C302 1.384(5) .
C301 C306 1.400(4) .
C302 C303 1.394(5) .
C302 H30A 0.9500 .
C303 C304 1.374(5) .
C303 H30B 0.9500 .
C304 C305 1.377(5) .
C304 H30C 0.9500 .
C305 C306 1.390(5) .
C305 H30D 0.9500 .
C306 H30E 0.9500 .
C312 C313 1.387(5) .
C312 C316 1.399(4) .
C312 H31A 0.9500 .
C313 C314 1.390(5) .
C313 H31B 0.9500 .
C314 C315 1.387(5) .
C314 H31C 0.9500 .
C315 C317 1.384(5) .
C315 H31D 0.9500 .
C316 C317 1.389(4) .
C317 H31E 0.9500 .
